data_2204218
loop_
_publ_author_name
'Choudhury, A. R'
'Guru Row, T. N.'

_publ_section_title
;
 5-Fluorosalicylic acid
;
_journal_issue 9
_journal_name_full 'Acta Crystallographica Section E'
_journal_page_first o1595
_journal_page_last o1597
_journal_paper_doi 10.1107/S1600536804020343
_journal_volume 60
_journal_year 2004
_chemical_formula_iupac 'C7 H5 F O3'
_chemical_formula_moiety 'C7 H5 F O3'
_chemical_formula_sum 'C7 H5 F O3'
_chemical_formula_weight 156.11
_chemical_name_systematic
;
5-Fluorosalicylic Acid
;
_space_group_IT_number 14
_symmetry_cell_setting monoclinic
_symmetry_space_group_name_Hall '-P 2yn'
_symmetry_space_group_name_H-M 'P 1 21/n 1'
_atom_sites_solution_hydrogens geom
_atom_sites_solution_primary direct
_atom_sites_solution_secondary difmap
_cell_angle_alpha 90
_cell_angle_beta 101.172(4)
_cell_angle_gamma 90
_cell_formula_units_Z 4
_cell_length_a 3.8184(8)
_cell_length_b 21.219(4)
_cell_length_c 8.2107(17)
_cell_measurement_reflns_used 2543
_cell_measurement_temperature 293(2)
_cell_measurement_theta_max 24.12
_cell_measurement_theta_min 2.58
_cell_volume 652.6(2)
_computing_cell_refinement SMART
_computing_data_collection 'SMART (Bruker, 2004)'
_computing_data_reduction 'SAINT (Bruker, 2004)'
_computing_molecular_graphics
;
ORTEP-32 for Windows (Farrugia, 1997), POV-Ray for Windows
(The POV-Ray Team, 2004) and CAMERON (Watkin et al., 1993)
;
_computing_publication_material 'PLATON (Spek, 2003)'
_computing_structure_refinement 'SHELXL97 (Sheldrick, 1997)'
_computing_structure_solution 'SIR92 (Altomare et al., 1993)'
_diffrn_ambient_temperature 293(2)
_diffrn_measured_fraction_theta_full 1.000
_diffrn_measured_fraction_theta_max 1.000
_diffrn_measurement_device_type 'Bruker SMART CCD area-detector'
_diffrn_measurement_method '\f and \w'
_diffrn_radiation_monochromator graphite
_diffrn_radiation_source 'fine-focus sealed tube'
_diffrn_radiation_type MoK\a
_diffrn_radiation_wavelength 0.71073
_diffrn_reflns_av_R_equivalents 0.0218
_diffrn_reflns_av_sigmaI/netI 0.0203
_diffrn_reflns_limit_h_max 4
_diffrn_reflns_limit_h_min -4
_diffrn_reflns_limit_k_max 25
_diffrn_reflns_limit_k_min -25
_diffrn_reflns_limit_l_max 9
_diffrn_reflns_limit_l_min -9
_diffrn_reflns_number 4794
_diffrn_reflns_reduction_process ' ?'
_diffrn_reflns_theta_full 25.00
_diffrn_reflns_theta_max 25.34
_diffrn_reflns_theta_min 1.92
_exptl_absorpt_coefficient_mu 0.143
_exptl_absorpt_correction_T_max 0.9859
_exptl_absorpt_correction_T_min 0.9485
_exptl_absorpt_correction_type multi-scan
_exptl_absorpt_process_details '(SADABS; Sheldrick, 1996)'
_exptl_crystal_colour colourless
_exptl_crystal_density_diffrn 1.589
_exptl_crystal_density_method 'Not Measured'
_exptl_crystal_description rod
_exptl_crystal_F_000 320
_exptl_crystal_size_max 0.30
_exptl_crystal_size_mid 0.10
_exptl_crystal_size_min 0.10
_refine_diff_density_max 0.146
_refine_diff_density_min -0.172
_refine_ls_extinction_method none
_refine_ls_goodness_of_fit_ref 1.122
_refine_ls_hydrogen_treatment refall
_refine_ls_matrix_type full
_refine_ls_number_parameters 120
_refine_ls_number_reflns 1201
_refine_ls_number_restraints 0
_refine_ls_restrained_S_all 1.122
_refine_ls_R_factor_all 0.0621
_refine_ls_R_factor_gt 0.0469
_refine_ls_shift/su_max 0.000
_refine_ls_shift/su_mean 0.000
_refine_ls_structure_factor_coef Fsqd
_refine_ls_weighting_details 'calc w = 1/[\s^2^(Fo^2^)+(0.0460P)^2^+0.2148P] where P = (Fo^2^+2Fc^2^)/3'
_refine_ls_weighting_scheme calc
_refine_ls_wR_factor_gt 0.1039
_refine_ls_wR_factor_ref 0.1112
_reflns_number_gt 990
_reflns_number_total 1201
_reflns_threshold_expression I>2\s(I)
_cod_data_source_file ob6413.cif
_cod_data_source_block I
_cod_original_cell_volume 652.7(2)
_cod_original_sg_symbol_H-M 'P 21/n'
_cod_database_code 2204218
_cod_database_fobs_code 2204218

loop_
_symmetry_equiv_pos_as_xyz
x,y,z
1/2-x,1/2+y,1/2-z
-x,-y,-z
1/2+x,1/2-y,1/2+z

loop_
_atom_site_label
_atom_site_fract_x
_atom_site_fract_y
_atom_site_fract_z
_atom_site_U_iso_or_equiv
_atom_site_adp_type
_atom_site_calc_flag
_atom_site_occupancy
_atom_site_type_symbol
F1 0.0743(5) 0.87892(8) 0.24441(15) 0.0787(5) Uani d 1 F
O1 0.4513(4) 0.99454(7) 0.76927(17) 0.0512(5) Uani d 1 O
O2 0.2768(4) 0.93627(7) 0.96359(17) 0.0534(5) Uani d 1 O
O3 -0.0360(5) 0.82797(7) 0.8833(2) 0.0538(5) Uani d 1 O
C1 0.1533(5) 0.89958(9) 0.6871(2) 0.0349(5) Uani d 1 C
C2 0.0008(5) 0.84300(9) 0.7275(2) 0.0382(5) Uani d 1 C
C3 -0.1188(6) 0.79951(10) 0.6032(3) 0.0450(6) Uani d 1 C
C4 -0.0945(6) 0.81143(11) 0.4423(3) 0.0489(6) Uani d 1 C
C5 0.0497(6) 0.86753(11) 0.4044(2) 0.0481(6) Uani d 1 C
C6 0.1739(6) 0.91147(10) 0.5215(2) 0.0424(5) Uani d 1 C
C7 0.2967(5) 0.94487(9) 0.8181(2) 0.0372(5) Uani d 1 C
H1O 0.550(8) 1.0205(13) 0.862(4) 0.085(9) Uiso d 1 H
H3 -0.226(6) 0.7626(11) 0.630(3) 0.055(7) Uiso d 1 H
H3O 0.055(9) 0.8595(15) 0.946(4) 0.103(12) Uiso d 1 H
H4 -0.176(6) 0.7826(12) 0.356(3) 0.064(7) Uiso d 1 H
H6 0.272(6) 0.9482(10) 0.495(2) 0.040(6) Uiso d 1 H

loop_
_atom_site_aniso_label
_atom_site_aniso_U_11
_atom_site_aniso_U_22
_atom_site_aniso_U_33
_atom_site_aniso_U_12
_atom_site_aniso_U_13
_atom_site_aniso_U_23
F1 0.1178(14) 0.0894(11) 0.0309(7) -0.0283(10) 0.0196(8) -0.0111(7)
O1 0.0754(11) 0.0433(9) 0.0350(8) -0.0186(8) 0.0111(8) -0.0052(7)
O2 0.0814(12) 0.0486(9) 0.0306(9) -0.0153(8) 0.0122(8) -0.0038(6)
O3 0.0776(12) 0.0453(9) 0.0395(9) -0.0120(8) 0.0140(8) 0.0047(7)
C1 0.0375(11) 0.0342(10) 0.0326(11) 0.0039(8) 0.0056(8) -0.0012(8)
C2 0.0403(12) 0.0377(11) 0.0363(11) 0.0035(9) 0.0066(9) 0.0023(8)
C3 0.0479(14) 0.0368(11) 0.0492(14) -0.0041(10) 0.0073(10) -0.0034(10)
C4 0.0524(14) 0.0484(13) 0.0439(13) -0.0030(10) 0.0048(11) -0.0146(10)
C5 0.0595(15) 0.0550(13) 0.0304(11) -0.0022(11) 0.0102(10) -0.0056(9)
C6 0.0503(14) 0.0397(12) 0.0370(12) -0.0051(10) 0.0084(10) -0.0002(9)
C7 0.0432(12) 0.0358(10) 0.0322(11) 0.0017(9) 0.0063(9) 0.0007(8)

loop_
_atom_type_symbol
_atom_type_description
_atom_type_scat_dispersion_real
_atom_type_scat_dispersion_imag
_atom_type_scat_source
O O 0.0106 0.0060 'International Tables Vol C Tables 4.2.6.8 and 6.1.1.4'
F F 0.0171 0.0103 'International Tables Vol C Tables 4.2.6.8 and 6.1.1.4'
H H 0.0000 0.0000 'International Tables Vol C Tables 4.2.6.8 and 6.1.1.4'
C C 0.0033 0.0016 'International Tables Vol C Tables 4.2.6.8 and 6.1.1.4'

loop_
_geom_angle_atom_site_label_1
_geom_angle_atom_site_label_2
_geom_angle_atom_site_label_3
_geom_angle
C7 O1 H1O 110.7(16)
C2 O3 H3O 106(2)
C6 C1 C2 119.25(18)
C6 C1 C7 120.72(18)
C2 C1 C7 120.02(17)
O3 C2 C3 117.38(19)
O3 C2 C1 123.39(18)
C3 C2 C1 119.23(19)
C4 C3 C2 121.0(2)
C4 C3 H3 120.0(14)
C2 C3 H3 119.0(14)
C3 C4 C5 119.0(2)
C3 C4 H4 122.2(15)
C5 C4 H4 118.7(15)
F1 C5 C6 118.9(2)
F1 C5 C4 118.69(19)
C6 C5 C4 122.4(2)
C5 C6 C1 119.1(2)
C5 C6 H6 121.8(13)
C1 C6 H6 119.2(13)
O2 C7 O1 122.39(18)
O2 C7 C1 122.18(18)
O1 C7 C1 115.43(17)

loop_
_geom_bond_atom_site_label_1
_geom_bond_atom_site_label_2
_geom_bond_distance
F1 C5 1.357(2)
O1 C7 1.308(2)
O1 H1O 0.95(3)
O2 C7 1.225(2)
O3 C2 1.352(2)
O3 H3O 0.87(3)
C1 C6 1.400(3)
C1 C2 1.402(3)
C1 C7 1.467(3)
C2 C3 1.386(3)
C3 C4 1.366(3)
C3 H3 0.93(2)
C4 C5 1.372(3)
C4 H4 0.94(3)
C5 C6 1.357(3)
C6 H6 0.91(2)

loop_
_geom_hbond_atom_site_label_D
_geom_hbond_atom_site_label_H
_geom_hbond_atom_site_label_A
_geom_hbond_site_symmetry_A
_geom_hbond_distance_DH
_geom_hbond_distance_HA
_geom_hbond_distance_DA
_geom_hbond_angle_DHA
_geom_hbond_publ_flag
O1 H1O O2 3_677 0.96(3) 1.72(3) 2.676(2) 177(2) yes
O3 H3O F1 1_556 0.87(3) 2.47(3) 3.107(2) 130(3) yes
O3 H3O O2 1_555 0.87(3) 1.83(3) 2.615(2) 149(3) yes
C7 O2 F1 1_556 1.225(3) 2.844(2) 4.010(2) 158.79(14) no

loop_
_geom_torsion_atom_site_label_1
_geom_torsion_atom_site_label_2
_geom_torsion_atom_site_label_3
_geom_torsion_atom_site_label_4
_geom_torsion
C6 C1 C2 O3 -178.82(19)
C7 C1 C2 O3 2.6(3)
C6 C1 C2 C3 1.4(3)
C7 C1 C2 C3 -177.13(19)
O3 C2 C3 C4 179.3(2)
C1 C2 C3 C4 -0.9(3)
C2 C3 C4 C5 -0.2(4)
C3 C4 C5 F1 179.7(2)
C3 C4 C5 C6 0.9(4)
F1 C5 C6 C1 -179.2(2)
C4 C5 C6 C1 -0.3(4)
C2 C1 C6 C5 -0.8(3)
C7 C1 C6 C5 177.7(2)
C6 C1 C7 O2 178.7(2)
C2 C1 C7 O2 -2.8(3)
C6 C1 C7 O1 -2.2(3)
C2 C1 C7 O1 176.29(18)

loop_
_cod_related_entry_id
_cod_related_entry_database
_cod_related_entry_code
1 ChemSpider 60977
